data_1564858
loop_
_publ_author_name
'Zhang, Cai-Xia'
'Fang, Duo-Wen'
'Wang, Jun-Ling'
'Jia, Ai-Quan'
'Zhang, Qian-Feng'

_publ_section_title
;
 Syntheses, characterizations, and reactivities of new
 1,4,7-trimethyl-l,4,7-triazacyclononane (Me3tacn) molybdenum and tungsten
 complexes
;
_journal_name_full 'Inorganica Chimica Acta'
_journal_page_first 119599
_journal_paper_doi 10.1016/j.ica.2020.119599
_journal_volume 507
_journal_year 2020
_chemical_formula_sum 'C9 H21 Cl2 F6 Mo N3 O P'
_chemical_formula_weight 499.10
_space_group_crystal_system orthorhombic
_space_group_IT_number 57
_space_group_name_Hall '-P 2c 2b'
_space_group_name_H-M_alt 'P b c m'
_atom_sites_solution_hydrogens geom
_audit_creation_method SHELXL-2014/7
_cell_angle_alpha 90
_cell_angle_beta 90
_cell_angle_gamma 90
_cell_formula_units_Z 4
_cell_length_a 7.2769(12)
_cell_length_b 14.884(3)
_cell_length_c 16.441(3)
_cell_measurement_reflns_used 2677
_cell_measurement_temperature 296(2)
_cell_measurement_theta_max 24.03
_cell_measurement_theta_min 2.48
_cell_volume 1780.7(6)
_computing_structure_refinement 'SHELXL-2014/7 (Sheldrick, 2014)'
_diffrn_ambient_temperature 296(2)
_diffrn_measured_fraction_theta_full 0.996
_diffrn_measured_fraction_theta_max 0.993
_diffrn_measurement_device_type 'CCD area detector'
_diffrn_measurement_method 'phi and omega scans'
_diffrn_radiation_type MoK\a
_diffrn_radiation_wavelength 0.71073
_diffrn_reflns_av_R_equivalents 0.0310
_diffrn_reflns_av_unetI/netI 0.0239
_diffrn_reflns_Laue_measured_fraction_full 0.996
_diffrn_reflns_Laue_measured_fraction_max 0.993
_diffrn_reflns_limit_h_max 9
_diffrn_reflns_limit_h_min -9
_diffrn_reflns_limit_k_max 19
_diffrn_reflns_limit_k_min -19
_diffrn_reflns_limit_l_max 15
_diffrn_reflns_limit_l_min -21
_diffrn_reflns_number 10596
_diffrn_reflns_point_group_measured_fraction_full 0.996
_diffrn_reflns_point_group_measured_fraction_max 0.993
_diffrn_reflns_theta_full 25.242
_diffrn_reflns_theta_max 27.554
_diffrn_reflns_theta_min 2.478
_exptl_absorpt_coefficient_mu 1.187
_exptl_absorpt_correction_type multi-scan
_exptl_absorpt_process_details sadabs
_exptl_crystal_colour blue
_exptl_crystal_density_diffrn 1.862
_exptl_crystal_description needle
_exptl_crystal_F_000 996
_exptl_crystal_size_max 0.200
_exptl_crystal_size_mid 0.180
_exptl_crystal_size_min 0.150
_refine_diff_density_max 1.706
_refine_diff_density_min -1.050
_refine_diff_density_rms 0.140
_refine_ls_extinction_coef .
_refine_ls_extinction_method none
_refine_ls_goodness_of_fit_ref 1.107
_refine_ls_hydrogen_treatment constr
_refine_ls_matrix_type full
_refine_ls_number_parameters 112
_refine_ls_number_reflns 2124
_refine_ls_number_restraints 93
_refine_ls_restrained_S_all 1.116
_refine_ls_R_factor_all 0.0856
_refine_ls_R_factor_gt 0.0693
_refine_ls_shift/su_max 0.000
_refine_ls_shift/su_mean 0.000
_refine_ls_structure_factor_coef Fsqd
_refine_ls_weighting_details 'w=1/[\s^2^(Fo^2^)+(0.1414P)^2^+2.1522P] where P=(Fo^2^+2Fc^2^)/3'
_refine_ls_weighting_scheme calc
_refine_ls_wR_factor_gt 0.2073
_refine_ls_wR_factor_ref 0.2321
_reflns_Friedel_coverage 0.000
_reflns_Friedel_fraction_full .
_reflns_Friedel_fraction_max .
_reflns_number_gt 1566
_reflns_number_total 2124
_reflns_threshold_expression 'I > 2\s(I)'
_cod_data_source_file 3b.cif
_cod_data_source_block Pbcm2
_cod_original_cell_volume 1780.8(5)
_cod_database_code 1564858
_shelx_shelxl_version_number 2014/7
_shelx_space_group_comment
;
The symmetry employed for this shelxl refinement is uniquely defined
by the following loop, which should always be used as a source of
symmetry information in preference to the above space-group names.
They are only intended as comments.
;
_shelx_estimated_absorpt_t_min 0.797
_shelx_estimated_absorpt_t_max 0.842

loop_
_space_group_symop_operation_xyz
'x, y, z'
'-x, -y, z+1/2'
'-x, y+1/2, -z+1/2'
'x, -y+1/2, -z'
'-x, -y, -z'
'x, y, -z-1/2'
'x, -y-1/2, z-1/2'
'-x, y-1/2, z'

loop_
_atom_site_label
_atom_site_type_symbol
_atom_site_fract_x
_atom_site_fract_y
_atom_site_fract_z
_atom_site_U_iso_or_equiv
_atom_site_adp_type
_atom_site_occupancy
_atom_site_site_symmetry_order
_atom_site_calc_flag
_atom_site_refinement_flags_posn
_atom_site_refinement_flags_adp
_atom_site_refinement_flags_occupancy
_atom_site_disorder_assembly
_atom_site_disorder_group
Mo1 Mo -0.00720(7) 0.48466(5) 0.2500 0.0523(3) Uani 1 2 d S TU P . .
Cl1 Cl -0.1134(2) 0.57868(16) 0.35139(14) 0.0954(7) Uani 1 1 d . U . . .
O1 O -0.1675(9) 0.4004(5) 0.2500 0.085(2) Uani 1 2 d S TU P . .
N1 N 0.1689(7) 0.4074(3) 0.3372(3) 0.0590(11) Uani 1 1 d . U . . .
N2 N 0.2751(8) 0.5610(4) 0.2500 0.0489(13) Uani 1 2 d S TU P . .
C1 C 0.2359(17) 0.3285(5) 0.2911(5) 0.113(3) Uani 1 1 d . U . . .
H1A H 0.3612 0.3173 0.3085 0.136 Uiso 1 1 calc R U . . .
H1B H 0.1634 0.2772 0.3085 0.136 Uiso 1 1 calc R U . . .
C2 C 0.3224(14) 0.4613(7) 0.3651(6) 0.123(4) Uani 1 1 d . U . . .
H2A H 0.2943 0.4804 0.4201 0.147 Uiso 1 1 calc R U . . .
H2B H 0.4282 0.4219 0.3686 0.147 Uiso 1 1 calc R U . . .
C3 C 0.3767(12) 0.5366(5) 0.3225(5) 0.096(3) Uani 1 1 d . U . . .
H3A H 0.5042 0.5284 0.3071 0.115 Uiso 1 1 calc R U . . .
H3B H 0.3722 0.5873 0.3595 0.115 Uiso 1 1 calc R U . . .
C4 C 0.2539(16) 0.6630(5) 0.2500 0.087(3) Uani 1 2 d S TU P . .
C5 C 0.0641(14) 0.3746(6) 0.4063(5) 0.098(2) Uani 1 1 d . U . . .
H5A H -0.0467 0.3465 0.3874 0.146 Uiso 1 1 calc R U . . .
H5B H 0.0334 0.4240 0.4414 0.146 Uiso 1 1 calc R U . . .
H5C H 0.1363 0.3316 0.4359 0.146 Uiso 1 1 calc R U . . .
P1 P 0.4009(4) 0.7500 0.5000 0.0598(6) Uani 1 2 d S TU P . .
F1 F 0.2388(12) 0.6898(7) 0.4712(5) 0.205(4) Uani 1 1 d . U . . .
F2 F 0.5335(16) 0.6826(11) 0.4749(6) 0.257(7) Uani 1 1 d . U . . .
F3 F 0.3950(11) 0.7171(6) 0.5898(4) 0.158(3) Uani 1 1 d . U . . .

loop_
_atom_site_aniso_label
_atom_site_aniso_U_11
_atom_site_aniso_U_22
_atom_site_aniso_U_33
_atom_site_aniso_U_23
_atom_site_aniso_U_13
_atom_site_aniso_U_12
Mo1 0.0313(4) 0.0657(5) 0.0601(5) 0.000 0.000 0.0006(2)
Cl1 0.0696(11) 0.1177(16) 0.0990(15) -0.0237(12) 0.0213(9) 0.0220(10)
O1 0.059(3) 0.102(5) 0.092(5) 0.000 0.000 -0.024(3)
N1 0.057(2) 0.064(3) 0.056(3) 0.015(2) 0.000(2) -0.001(2)
N2 0.044(3) 0.037(3) 0.065(4) 0.000 0.000 -0.003(2)
C1 0.170(8) 0.074(4) 0.096(5) 0.022(4) 0.018(5) 0.053(5)
C2 0.122(7) 0.141(6) 0.105(6) 0.066(5) -0.073(5) -0.065(6)
C3 0.090(5) 0.090(4) 0.107(6) 0.022(4) -0.056(4) -0.040(4)
C4 0.085(6) 0.039(3) 0.138(10) 0.000 0.000 -0.006(4)
C5 0.113(6) 0.108(6) 0.072(5) 0.036(4) 0.017(4) -0.001(5)
P1 0.0648(13) 0.0633(11) 0.0513(12) 0.0004(9) 0.000 0.000
F1 0.186(6) 0.279(9) 0.151(5) -0.094(6) 0.064(5) -0.156(7)
F2 0.239(8) 0.392(16) 0.140(5) -0.064(9) -0.048(6) 0.228(11)
F3 0.151(6) 0.245(8) 0.079(4) 0.049(4) 0.016(4) 0.050(6)

loop_
_atom_type_symbol
_atom_type_description
_atom_type_scat_dispersion_real
_atom_type_scat_dispersion_imag
_atom_type_scat_source
C C 0.0033 0.0016 'International Tables Vol C Tables 4.2.6.8 and 6.1.1.4'
H H 0.0000 0.0000 'International Tables Vol C Tables 4.2.6.8 and 6.1.1.4'
N N 0.0061 0.0033 'International Tables Vol C Tables 4.2.6.8 and 6.1.1.4'
O O 0.0106 0.0060 'International Tables Vol C Tables 4.2.6.8 and 6.1.1.4'
F F 0.0171 0.0103 'International Tables Vol C Tables 4.2.6.8 and 6.1.1.4'
P P 0.1023 0.0942 'International Tables Vol C Tables 4.2.6.8 and 6.1.1.4'
Cl Cl 0.1484 0.1585 'International Tables Vol C Tables 4.2.6.8 and 6.1.1.4'
Mo Mo -1.6832 0.6857 'International Tables Vol C Tables 4.2.6.8 and 6.1.1.4'

loop_
_geom_angle_atom_site_label_1
_geom_angle_atom_site_label_2
_geom_angle_atom_site_label_3
_geom_angle
_geom_angle_site_symmetry_1
_geom_angle_site_symmetry_3
O1 Mo1 N1 90.8(2) . .
O1 Mo1 N1 90.8(2) . 6_556
N1 Mo1 N1 79.6(3) . 6_556
O1 Mo1 Cl1 102.46(19) . 6_556
N1 Mo1 Cl1 164.62(14) . 6_556
N1 Mo1 Cl1 92.33(15) 6_556 6_556
O1 Mo1 Cl1 102.46(19) . .
N1 Mo1 Cl1 92.33(15) . .
N1 Mo1 Cl1 164.62(14) 6_556 .
Cl1 Mo1 Cl1 92.39(13) 6_556 .
O1 Mo1 N2 161.9(3) . .
N1 Mo1 N2 75.39(16) . .
N1 Mo1 N2 75.39(16) 6_556 .
Cl1 Mo1 N2 89.98(11) 6_556 .
Cl1 Mo1 N2 89.98(11) . .
C2 N1 C5 110.0(7) . .
C2 N1 C1 110.3(8) . .
C5 N1 C1 107.8(6) . .
C2 N1 Mo1 111.1(4) . .
C5 N1 Mo1 111.9(5) . .
C1 N1 Mo1 105.6(5) . .
C3 N2 C3 110.8(9) . 6_556
C3 N2 C4 107.5(5) . .
C3 N2 C4 107.5(5) 6_556 .
C3 N2 Mo1 109.0(4) . .
C3 N2 Mo1 109.0(4) 6_556 .
C4 N2 Mo1 113.2(5) . .
C1 C1 N1 120.7(4) 6_556 .
C1 C1 H1A 107.1 6_556 .
N1 C1 H1A 107.1 . .
C1 C1 H1B 107.1 6_556 .
N1 C1 H1B 107.1 . .
H1A C1 H1B 106.8 . .
C3 C2 N1 120.6(6) . .
C3 C2 H2A 107.2 . .
N1 C2 H2A 107.2 . .
C3 C2 H2B 107.2 . .
N1 C2 H2B 107.2 . .
H2A C2 H2B 106.8 . .
C2 C3 N2 118.4(6) . .
C2 C3 H3A 107.7 . .
N2 C3 H3A 107.7 . .
C2 C3 H3B 107.7 . .
N2 C3 H3B 107.7 . .
H3A C3 H3B 107.1 . .
N1 C5 H5A 109.5 . .
N1 C5 H5B 109.5 . .
H5A C5 H5B 109.5 . .
N1 C5 H5C 109.5 . .
H5A C5 H5C 109.5 . .
H5B C5 H5C 109.5 . .
F2 P1 F2 96.7(13) 4_566 .
F2 P1 F1 91.1(7) 4_566 4_566
F2 P1 F1 171.4(9) . 4_566
F2 P1 F1 171.4(9) 4_566 .
F2 P1 F1 91.1(7) . .
F1 P1 F1 81.3(8) 4_566 .
F2 P1 F3 94.1(6) 4_566 4_566
F2 P1 F3 88.0(6) . 4_566
F1 P1 F3 95.0(5) 4_566 4_566
F1 P1 F3 82.6(4) . 4_566
F2 P1 F3 88.0(6) 4_566 .
F2 P1 F3 94.1(6) . .
F1 P1 F3 82.6(4) 4_566 .
F1 P1 F3 95.0(5) . .
F3 P1 F3 176.8(6) 4_566 .

loop_
_geom_bond_atom_site_label_1
_geom_bond_atom_site_label_2
_geom_bond_distance
_geom_bond_site_symmetry_2
Mo1 O1 1.713(6) .
Mo1 N1 2.240(5) .
Mo1 N1 2.240(5) 6_556
Mo1 Cl1 2.3097(19) 6_556
Mo1 Cl1 2.3098(19) .
Mo1 N2 2.348(6) .
N1 C2 1.450(9) .
N1 C5 1.454(9) .
N1 C1 1.481(9) .
N2 C3 1.449(7) .
N2 C3 1.449(7) 6_556
N2 C4 1.526(9) .
C1 C1 1.353(17) 6_556
C1 H1A 0.9700 .
C1 H1B 0.9700 .
C2 C3 1.379(10) .
C2 H2A 0.9700 .
C2 H2B 0.9700 .
C3 H3A 0.9700 .
C3 H3B 0.9700 .
C5 H5A 0.9600 .
C5 H5B 0.9600 .
C5 H5C 0.9600 .
P1 F2 1.452(9) 4_566
P1 F2 1.452(9) .
P1 F1 1.555(7) 4_566
P1 F1 1.555(7) .
P1 F3 1.556(6) 4_566
P1 F3 1.556(6) .
